data_4078729
loop_
_publ_author_name
'Takao, Toshiro'
'Kawashima, Takashi'
'Kanda, Hideyuki'
'Okamura, Rei'
'Suzuki, Hiroharu'

_publ_section_title
;
 Synthesis of Triruthenium Complexes Containing a Triply Bridging Pyridyl
 Ligand and Its Transformations to Face-Capping Pyridine and
 Perpendicularly Coordinated Pyridyl Ligands
;
_journal_issue 13
_journal_name_full Organometallics
_journal_page_first 4817
_journal_paper_doi 10.1021/om300379d
_journal_volume 31
_journal_year 2012
_chemical_formula_sum 'C39 H63 N O Ru3'
_chemical_formula_weight 865.11
_chemical_name_systematic
; 
 ? 
;
_space_group_IT_number 14
_symmetry_cell_setting monoclinic
_symmetry_space_group_name_Hall '-P 2yn'
_symmetry_space_group_name_H-M 'P 1 21/n 1'
_atom_sites_solution_hydrogens geom
_atom_sites_solution_primary direct
_atom_sites_solution_secondary difmap
_audit_creation_method SHELXL-97
_cell_angle_alpha 90.00
_cell_angle_beta 102.2453(7)
_cell_angle_gamma 90.00
_cell_formula_units_Z 4
_cell_length_a 11.7790(2)
_cell_length_b 18.5780(3)
_cell_length_c 16.5703(3)
_cell_measurement_reflns_used 42782
_cell_measurement_temperature 123(2)
_cell_measurement_theta_max 29.98
_cell_measurement_theta_min 3.24
_cell_volume 3543.58(11)
_computing_cell_refinement PROCESS-AUTO
_computing_data_collection 'PROCESS-AUTO (Rigaku, 1998)'
_computing_data_reduction 'SHELXS-97 (Sheldrick, 1990)'
_computing_molecular_graphics 'ORTEX (P.McArdle, 1995)'
_computing_publication_material SHELXL-97
_computing_structure_refinement 'SHELXL-97 (Sheldrick, 1997)'
_computing_structure_solution SHELXS-97
_diffrn_ambient_temperature 123(2)
_diffrn_detector_area_resol_mean 10
_diffrn_measured_fraction_theta_full 0.993
_diffrn_measured_fraction_theta_max 0.993
_diffrn_measurement_device_type 'Rigaku R-AXIS RAPID Imaging Plate'
_diffrn_measurement_method \w
_diffrn_radiation_monochromator graphite
_diffrn_radiation_source 'Rigaku Rotating Anode Ultrax18'
_diffrn_radiation_type MoK\a
_diffrn_radiation_wavelength 0.71069
_diffrn_reflns_av_R_equivalents 0.0213
_diffrn_reflns_av_sigmaI/netI 0.0177
_diffrn_reflns_limit_h_max 16
_diffrn_reflns_limit_h_min -16
_diffrn_reflns_limit_k_max 26
_diffrn_reflns_limit_k_min -26
_diffrn_reflns_limit_l_max 22
_diffrn_reflns_limit_l_min -23
_diffrn_reflns_number 42782
_diffrn_reflns_theta_full 29.98
_diffrn_reflns_theta_max 29.98
_diffrn_reflns_theta_min 3.24
_exptl_absorpt_coefficient_mu 1.294
_exptl_absorpt_correction_T_max 0.8534
_exptl_absorpt_correction_T_min 0.7272
_exptl_absorpt_correction_type numerical
_exptl_crystal_colour red
_exptl_crystal_density_diffrn 1.622
_exptl_crystal_density_meas ?
_exptl_crystal_density_method 'not measured'
_exptl_crystal_description prism
_exptl_crystal_F_000 1776
_exptl_crystal_size_max 0.300
_exptl_crystal_size_mid 0.300
_exptl_crystal_size_min 0.120
_refine_diff_density_max 7.758
_refine_diff_density_min -1.126
_refine_diff_density_rms 0.130
_refine_ls_extinction_coef 0.0025(2)
_refine_ls_extinction_expression Fc^*^=kFc[1+0.001xFc^2^\l^3^/sin(2\q)]^-1/4^
_refine_ls_extinction_method SHELXL
_refine_ls_goodness_of_fit_ref 1.044
_refine_ls_hydrogen_treatment mixed
_refine_ls_matrix_type full
_refine_ls_number_parameters 411
_refine_ls_number_reflns 10260
_refine_ls_number_restraints 0
_refine_ls_restrained_S_all 1.044
_refine_ls_R_factor_all 0.0420
_refine_ls_R_factor_gt 0.0397
_refine_ls_shift/su_max 0.032
_refine_ls_shift/su_mean 0.001
_refine_ls_structure_factor_coef Fsqd
_refine_ls_weighting_details 'calc w=1/[\s^2^(Fo^2^)+(0.0476P)^2^+12.6216P] where P=(Fo^2^+2Fc^2^)/3'
_refine_ls_weighting_scheme calc
_refine_ls_wR_factor_gt 0.1004
_refine_ls_wR_factor_ref 0.1021
_reflns_number_gt 9621
_reflns_number_total 10586
_reflns_threshold_expression >2sigma(I)
_cod_data_source_file om300379d_si_001.cif
_cod_data_source_block 2a
_cod_depositor_comments
;
The following automatic conversions were performed:

'_symmetry_cell_setting' value 'Monoclinic' changed to 'monoclinic'
according to /home/saulius/struct/CIF-dictionaries/cif_core.dic
dictionary named 'cif_core.dic' version 2.4.2 from
2011-04-26.

'_exptl_absorpt_correction_type' value 'Numerical'
changed to 'numerical' according to
/home/saulius/struct/CIF-dictionaries/cif_core.dic dictionary named
'cif_core.dic' version 2.4.2 from 2011-04-26.

Automatic conversion script
Id: cif_fix_values 1891 2012-01-12 08:04:46Z andrius 

The following automatic conversions were performed:

'_exptl_crystal_density_meas' value 'not measured' was changed to '?'
- the value is perceived as not measured.

Automatic conversion script
Id: cif_fix_values 3008 2015-01-20 13:52:24Z robertas 
;
_cod_original_sg_symbol_H-M P21/n
_cod_database_code 4078729

loop_
_symmetry_equiv_pos_as_xyz
'x, y, z'
'x+1/2, -y+1/2, z+1/2'
'-x, -y, -z'
'-x-1/2, y-1/2, -z-1/2'

loop_
_atom_site_label
_atom_site_type_symbol
_atom_site_fract_x
_atom_site_fract_y
_atom_site_fract_z
_atom_site_U_iso_or_equiv
_atom_site_adp_type
_atom_site_occupancy
_atom_site_symmetry_multiplicity
_atom_site_calc_flag
_atom_site_refinement_flags
Ru1 Ru 0.981341(19) 0.762649(12) 0.162262(13) 0.01793(7) Uani 1 1 d .
Ru2 Ru 1.09486(2) 0.642073(11) 0.250067(14) 0.01756(7) Uani 1 1 d .
Ru3 Ru 0.911151(19) 0.714228(12) 0.306454(15) 0.01884(7) Uani 1 1 d .
N1 N 1.1296(2) 0.75140(13) 0.26562(16) 0.0210(5) Uani 1 1 d .
C1 C 1.0392(2) 0.78572(14) 0.29498(17) 0.0174(5) Uani 1 1 d .
C2 C 1.0583(3) 0.85767(16) 0.3247(2) 0.0269(6) Uani 1 1 d .
H2A H 0.990(4) 0.886(2) 0.335(3) 0.032(11) Uiso 1 1 d .
C3 C 1.1606(3) 0.89239(17) 0.3276(2) 0.0316(7) Uani 1 1 d .
H3A H 1.178(4) 0.942(3) 0.349(3) 0.037(12) Uiso 1 1 d .
C4 C 1.2503(3) 0.85793(18) 0.2965(2) 0.0315(7) Uani 1 1 d .
H4A H 1.322(4) 0.882(2) 0.297(2) 0.025(10) Uiso 1 1 d .
C5 C 1.2322(3) 0.78964(17) 0.2647(2) 0.0262(6) Uani 1 1 d .
H5A H 1.292(3) 0.7677(19) 0.235(2) 0.012(8) Uiso 1 1 d .
C6 C 0.9788(3) 0.86879(17) 0.1022(2) 0.0275(6) Uani 1 1 d .
C7 C 0.8637(3) 0.84147(18) 0.0930(2) 0.0270(6) Uani 1 1 d .
C8 C 0.8565(3) 0.77499(19) 0.04641(19) 0.0277(6) Uani 1 1 d .
C9 C 0.9685(3) 0.76238(18) 0.02736(19) 0.0283(6) Uani 1 1 d .
C10 C 1.0444(3) 0.81990(18) 0.0622(2) 0.0272(6) Uani 1 1 d .
C11 C 1.0211(4) 0.94054(19) 0.1372(3) 0.0394(8) Uani 1 1 d .
H11A H 1.1037 0.9372 0.1635 0.059 Uiso 1 1 calc R
H11B H 0.9768 0.9551 0.1783 0.059 Uiso 1 1 calc R
H11C H 1.0105 0.9763 0.0928 0.059 Uiso 1 1 calc R
C12 C 0.7660(4) 0.8786(2) 0.1226(2) 0.0386(8) Uani 1 1 d .
H12A H 0.7041 0.8438 0.1245 0.058 Uiso 1 1 calc R
H12B H 0.7352 0.9177 0.0845 0.058 Uiso 1 1 calc R
H12C H 0.7953 0.8983 0.1779 0.058 Uiso 1 1 calc R
C13 C 0.7486(4) 0.7332(3) 0.0141(3) 0.0470(10) Uani 1 1 d .
H13A H 0.7691 0.6839 0.0017 0.071 Uiso 1 1 calc R
H13B H 0.7051 0.7561 -0.0364 0.071 Uiso 1 1 calc R
H13C H 0.7006 0.7322 0.0557 0.071 Uiso 1 1 calc R
C14 C 0.9997(4) 0.7029(2) -0.0253(2) 0.0422(9) Uani 1 1 d .
H14A H 0.9495 0.6613 -0.0228 0.063 Uiso 1 1 calc R
H14B H 1.0810 0.6892 -0.0048 0.063 Uiso 1 1 calc R
H14C H 0.9888 0.7195 -0.0825 0.063 Uiso 1 1 calc R
C15 C 1.1660(4) 0.8315(3) 0.0517(3) 0.0426(9) Uani 1 1 d .
H15A H 1.2092 0.8592 0.0986 0.064 Uiso 1 1 calc R
H15B H 1.1646 0.8580 0.0004 0.064 Uiso 1 1 calc R
H15C H 1.2038 0.7848 0.0493 0.064 Uiso 1 1 calc R
C16 C 1.1011(3) 0.52335(16) 0.2635(2) 0.0246(6) Uani 1 1 d .
C17 C 1.1898(3) 0.55460(15) 0.32678(18) 0.0213(5) Uani 1 1 d .
C18 C 1.2691(3) 0.59327(16) 0.2890(2) 0.0242(6) Uani 1 1 d .
C19 C 1.2303(3) 0.58777(18) 0.2012(2) 0.0272(6) Uani 1 1 d .
C20 C 1.1266(3) 0.54351(17) 0.18566(19) 0.0288(7) Uani 1 1 d .
C21 C 1.0062(4) 0.4743(2) 0.2781(3) 0.0426(9) Uani 1 1 d .
H21A H 0.9790 0.4904 0.3271 0.064 Uiso 1 1 calc R
H21B H 1.0360 0.4251 0.2867 0.064 Uiso 1 1 calc R
H21C H 0.9414 0.4755 0.2299 0.064 Uiso 1 1 calc R
C22 C 1.2060(4) 0.5427(2) 0.4183(2) 0.0341(7) Uani 1 1 d .
H22A H 1.1299 0.5384 0.4329 0.051 Uiso 1 1 calc R
H22B H 1.2483 0.5836 0.4479 0.051 Uiso 1 1 calc R
H22C H 1.2505 0.4984 0.4338 0.051 Uiso 1 1 calc R
C23 C 1.3787(3) 0.6295(2) 0.3350(3) 0.0364(8) Uani 1 1 d .
H23A H 1.3680 0.6451 0.3893 0.055 Uiso 1 1 calc R
H23B H 1.3956 0.6713 0.3035 0.055 Uiso 1 1 calc R
H23C H 1.4435 0.5954 0.3419 0.055 Uiso 1 1 calc R
C24 C 1.2958(4) 0.6149(2) 0.1386(3) 0.0423(9) Uani 1 1 d .
H24A H 1.2412 0.6243 0.0862 0.064 Uiso 1 1 calc R
H24B H 1.3524 0.5786 0.1300 0.064 Uiso 1 1 calc R
H24C H 1.3365 0.6595 0.1587 0.064 Uiso 1 1 calc R
C25 C 1.0642(4) 0.5182(2) 0.1023(2) 0.0465(11) Uani 1 1 d .
H25A H 1.0696 0.5551 0.0610 0.070 Uiso 1 1 calc R
H25B H 0.9823 0.5095 0.1030 0.070 Uiso 1 1 calc R
H25C H 1.0998 0.4735 0.0883 0.070 Uiso 1 1 calc R
C26 C 0.7813(3) 0.77501(18) 0.3583(2) 0.0286(7) Uani 1 1 d .
C27 C 0.7217(3) 0.71661(19) 0.3102(2) 0.0300(7) Uani 1 1 d .
C28 C 0.7697(3) 0.65087(19) 0.3465(3) 0.0349(8) Uani 1 1 d .
C29 C 0.8602(3) 0.6682(2) 0.4160(2) 0.0362(8) Uani 1 1 d .
C30 C 0.8667(3) 0.7444(2) 0.4242(2) 0.0325(7) Uani 1 1 d .
C31 C 0.7459(4) 0.8526(2) 0.3505(3) 0.0453(10) Uani 1 1 d .
H31A H 0.8115 0.8828 0.3768 0.068 Uiso 1 1 calc R
H31B H 0.6806 0.8604 0.3776 0.068 Uiso 1 1 calc R
H31C H 0.7222 0.8653 0.2919 0.068 Uiso 1 1 calc R
C32 C 0.6191(3) 0.7247(3) 0.2399(3) 0.0507(11) Uani 1 1 d .
H32A H 0.6144 0.6829 0.2032 0.076 Uiso 1 1 calc R
H32B H 0.6278 0.7686 0.2089 0.076 Uiso 1 1 calc R
H32C H 0.5480 0.7278 0.2614 0.076 Uiso 1 1 calc R
C33 C 0.7255(5) 0.5768(2) 0.3214(4) 0.0645(16) Uani 1 1 d .
H33A H 0.6918 0.5761 0.2621 0.097 Uiso 1 1 calc R
H33B H 0.6659 0.5636 0.3520 0.097 Uiso 1 1 calc R
H33C H 0.7899 0.5424 0.3340 0.097 Uiso 1 1 calc R
C34 C 0.9274(5) 0.6145(3) 0.4761(3) 0.0661(18) Uani 1 1 d .
H34A H 1.0046 0.6340 0.4999 0.099 Uiso 1 1 calc R
H34B H 0.9355 0.5694 0.4471 0.099 Uiso 1 1 calc R
H34C H 0.8857 0.6052 0.5203 0.099 Uiso 1 1 calc R
C35 C 0.9398(4) 0.7851(4) 0.4946(3) 0.0588(14) Uani 1 1 d .
H35A H 0.9993 0.7531 0.5259 0.088 Uiso 1 1 calc R
H35B H 0.8905 0.8032 0.5309 0.088 Uiso 1 1 calc R
H35C H 0.9774 0.8257 0.4730 0.088 Uiso 1 1 calc R
O1 O 0.5597(4) 0.5035(2) 0.0011(3) 0.0614(11) Uani 0.50 1 d P
C36 C 0.6115(6) 0.5395(3) 0.0814(5) 0.084(2) Uani 0.50 1 d P
C37 C 0.7414(10) 0.5426(5) 0.0716(7) 0.059(3) Uani 0.50 1 d P
C36A C 0.5597(4) 0.5035(2) 0.0011(3) 0.0614(11) Uani 0.50 1 d P
C37A C 0.6115(6) 0.5395(3) 0.0814(5) 0.084(2) Uani 0.50 1 d P

loop_
_atom_site_aniso_label
_atom_site_aniso_U_11
_atom_site_aniso_U_22
_atom_site_aniso_U_33
_atom_site_aniso_U_23
_atom_site_aniso_U_13
_atom_site_aniso_U_12
Ru1 0.01998(11) 0.01598(11) 0.01798(11) 0.00073(7) 0.00436(8) -0.00039(7)
Ru2 0.02166(11) 0.01223(10) 0.02002(11) 0.00024(7) 0.00717(8) 0.00196(7)
Ru3 0.01891(11) 0.01508(11) 0.02507(12) 0.00132(8) 0.01039(8) -0.00127(7)
N1 0.0212(11) 0.0185(11) 0.0240(11) -0.0010(9) 0.0059(9) -0.0011(9)
C1 0.0216(12) 0.0136(11) 0.0183(11) -0.0006(9) 0.0071(10) -0.0010(9)
C2 0.0363(17) 0.0167(13) 0.0279(14) -0.0054(11) 0.0074(13) -0.0012(11)
C3 0.0405(18) 0.0178(13) 0.0341(16) -0.0021(12) 0.0026(14) -0.0075(12)
C4 0.0265(15) 0.0253(15) 0.0409(18) 0.0041(13) 0.0033(13) -0.0094(12)
C5 0.0219(13) 0.0245(14) 0.0325(15) 0.0045(12) 0.0064(12) -0.0033(11)
C6 0.0373(17) 0.0225(14) 0.0246(14) 0.0074(11) 0.0106(12) 0.0051(12)
C7 0.0297(15) 0.0286(15) 0.0232(13) 0.0057(12) 0.0065(12) 0.0086(12)
C8 0.0302(15) 0.0315(16) 0.0198(13) 0.0021(11) 0.0014(12) 0.0023(12)
C9 0.0361(17) 0.0291(15) 0.0200(13) 0.0022(11) 0.0065(12) 0.0068(13)
C10 0.0313(15) 0.0282(15) 0.0244(14) 0.0075(12) 0.0110(12) 0.0036(12)
C11 0.060(2) 0.0197(15) 0.0385(19) 0.0080(13) 0.0103(17) -0.0005(15)
C12 0.0385(19) 0.046(2) 0.0319(17) 0.0071(15) 0.0099(15) 0.0194(17)
C13 0.041(2) 0.060(3) 0.035(2) -0.0042(18) -0.0037(17) -0.0082(19)
C14 0.061(3) 0.040(2) 0.0244(16) -0.0046(14) 0.0078(16) 0.0158(18)
C15 0.0380(19) 0.052(2) 0.044(2) 0.0150(18) 0.0238(17) 0.0009(17)
C16 0.0282(14) 0.0136(11) 0.0314(15) -0.0010(10) 0.0051(12) 0.0028(10)
C17 0.0251(13) 0.0159(12) 0.0236(13) 0.0006(10) 0.0070(11) 0.0042(10)
C18 0.0231(13) 0.0198(13) 0.0311(15) 0.0020(11) 0.0091(11) 0.0057(10)
C19 0.0331(16) 0.0259(14) 0.0265(14) 0.0023(11) 0.0147(12) 0.0114(12)
C20 0.0403(17) 0.0218(14) 0.0222(13) -0.0072(11) 0.0021(12) 0.0110(12)
C21 0.0364(19) 0.0223(15) 0.068(3) 0.0017(17) 0.0091(18) -0.0061(14)
C22 0.045(2) 0.0331(17) 0.0251(15) 0.0057(13) 0.0085(14) 0.0109(15)
C23 0.0254(16) 0.0326(17) 0.048(2) 0.0039(15) 0.0017(15) 0.0014(13)
C24 0.051(2) 0.044(2) 0.041(2) 0.0098(17) 0.0287(18) 0.0143(18)
C25 0.064(3) 0.036(2) 0.0319(18) -0.0136(15) -0.0070(18) 0.0127(19)
C26 0.0259(14) 0.0249(14) 0.0410(18) 0.0031(13) 0.0207(13) 0.0055(12)
C27 0.0214(14) 0.0319(16) 0.0402(18) 0.0041(14) 0.0144(13) -0.0027(12)
C28 0.0328(17) 0.0247(15) 0.055(2) 0.0072(15) 0.0275(16) -0.0015(13)
C29 0.0335(17) 0.044(2) 0.0391(18) 0.0179(16) 0.0255(15) 0.0140(15)
C30 0.0273(15) 0.0437(19) 0.0310(16) -0.0019(14) 0.0165(13) 0.0051(14)
C31 0.045(2) 0.0274(17) 0.074(3) 0.0051(18) 0.038(2) 0.0110(15)
C32 0.0226(17) 0.074(3) 0.056(3) 0.010(2) 0.0082(17) -0.0063(18)
C33 0.063(3) 0.032(2) 0.114(5) 0.001(3) 0.054(3) -0.014(2)
C34 0.058(3) 0.089(4) 0.065(3) 0.052(3) 0.042(3) 0.041(3)
C35 0.043(2) 0.102(4) 0.034(2) -0.025(2) 0.0147(18) -0.001(2)
O1 0.063(3) 0.043(2) 0.079(3) 0.015(2) 0.017(2) 0.0038(19)
C36 0.070(4) 0.042(3) 0.131(6) 0.022(3) 0.000(4) 0.010(3)
C37 0.065(6) 0.040(5) 0.073(7) 0.018(5) 0.015(5) 0.000(4)
C36A 0.063(3) 0.043(2) 0.079(3) 0.015(2) 0.017(2) 0.0038(19)
C37A 0.070(4) 0.042(3) 0.131(6) 0.022(3) 0.000(4) 0.010(3)

loop_
_atom_type_symbol
_atom_type_description
_atom_type_scat_dispersion_real
_atom_type_scat_dispersion_imag
_atom_type_scat_source
C C 0.0033 0.0016 'International Tables Vol C Tables 4.2.6.8 and 6.1.1.4'
H H 0.0000 0.0000 'International Tables Vol C Tables 4.2.6.8 and 6.1.1.4'
N N 0.0061 0.0033 'International Tables Vol C Tables 4.2.6.8 and 6.1.1.4'
O O 0.0106 0.0060 'International Tables Vol C Tables 4.2.6.8 and 6.1.1.4'
Ru Ru -1.2594 0.8363 'International Tables Vol C Tables 4.2.6.8 and 6.1.1.4'

loop_
_geom_angle_atom_site_label_1
_geom_angle_atom_site_label_2
_geom_angle_atom_site_label_3
_geom_angle
_geom_angle_site_symmetry_1
_geom_angle_site_symmetry_3
C8 Ru1 C7 39.04(13) . .
C8 Ru1 N1 170.02(12) . .
C7 Ru1 N1 142.67(12) . .
C8 Ru1 C1 150.64(12) . .
C7 Ru1 C1 115.12(11) . .
N1 Ru1 C1 37.62(10) . .
C8 Ru1 C6 64.16(13) . .
C7 Ru1 C6 37.99(13) . .
N1 Ru1 C6 111.85(12) . .
C1 Ru1 C6 104.39(11) . .
C8 Ru1 C9 38.39(13) . .
C7 Ru1 C9 64.35(12) . .
N1 Ru1 C9 131.77(12) . .
C1 Ru1 C9 162.12(12) . .
C6 Ru1 C9 63.49(12) . .
C8 Ru1 C10 63.96(13) . .
C7 Ru1 C10 63.90(12) . .
N1 Ru1 C10 107.00(11) . .
C1 Ru1 C10 124.70(12) . .
C6 Ru1 C10 37.96(12) . .
C9 Ru1 C10 37.74(13) . .
C8 Ru1 Ru3 121.01(9) . .
C7 Ru1 Ru3 113.10(9) . .
N1 Ru1 Ru3 68.65(7) . .
C1 Ru1 Ru3 45.89(7) . .
C6 Ru1 Ru3 133.26(9) . .
C9 Ru1 Ru3 151.97(10) . .
C10 Ru1 Ru3 169.20(9) . .
C8 Ru1 Ru2 133.85(9) . .
C7 Ru1 Ru2 168.51(10) . .
N1 Ru1 Ru2 46.52(7) . .
C1 Ru1 Ru2 68.30(7) . .
C6 Ru1 Ru2 153.42(10) . .
C9 Ru1 Ru2 116.08(9) . .
C10 Ru1 Ru2 124.20(9) . .
Ru3 Ru1 Ru2 60.579(8) . .
N1 Ru2 C19 110.96(12) . .
N1 Ru2 C20 145.91(12) . .
C19 Ru2 C20 38.70(14) . .
N1 Ru2 C18 102.62(11) . .
C19 Ru2 C18 38.07(12) . .
C20 Ru2 C18 63.62(12) . .
N1 Ru2 C17 125.75(11) . .
C19 Ru2 C17 63.53(11) . .
C20 Ru2 C17 63.18(11) . .
C18 Ru2 C17 37.55(11) . .
N1 Ru2 C16 163.56(11) . .
C19 Ru2 C16 64.30(12) . .
C20 Ru2 C16 38.01(12) . .
C18 Ru2 C16 63.50(12) . .
C17 Ru2 C16 37.82(11) . .
N1 Ru2 Ru1 49.65(7) . .
C19 Ru2 Ru1 118.37(8) . .
C20 Ru2 Ru1 121.27(9) . .
C18 Ru2 Ru1 141.11(8) . .
C17 Ru2 Ru1 175.18(8) . .
C16 Ru2 Ru1 146.80(8) . .
N1 Ru2 Ru3 69.18(7) . .
C19 Ru2 Ru3 177.32(9) . .
C20 Ru2 Ru3 140.22(10) . .
C18 Ru2 Ru3 144.60(8) . .
C17 Ru2 Ru3 118.71(8) . .
C16 Ru2 Ru3 116.35(8) . .
Ru1 Ru2 Ru3 59.534(8) . .
C1 Ru3 C30 103.63(13) . .
C1 Ru3 C29 131.53(14) . .
C30 Ru3 C29 37.74(15) . .
C1 Ru3 C26 106.72(12) . .
C30 Ru3 C26 37.96(14) . .
C29 Ru3 C26 63.07(13) . .
C1 Ru3 C27 138.17(12) . .
C30 Ru3 C27 62.94(14) . .
C29 Ru3 C27 62.53(14) . .
C26 Ru3 C27 37.60(13) . .
C1 Ru3 C28 166.31(13) . .
C30 Ru3 C28 62.71(15) . .
C29 Ru3 C28 37.46(16) . .
C26 Ru3 C28 62.46(13) . .
C27 Ru3 C28 36.91(13) . .
C1 Ru3 Ru1 50.51(8) . .
C30 Ru3 Ru1 146.53(11) . .
C29 Ru3 Ru1 175.60(11) . .
C26 Ru3 Ru1 120.91(9) . .
C27 Ru3 Ru1 119.09(9) . .
C28 Ru3 Ru1 141.28(12) . .
C1 Ru3 Ru2 69.59(8) . .
C30 Ru3 Ru2 138.38(10) . .
C29 Ru3 Ru2 116.34(9) . .
C26 Ru3 Ru2 174.85(10) . .
C27 Ru3 Ru2 147.33(10) . .
C28 Ru3 Ru2 120.57(9) . .
Ru1 Ru3 Ru2 59.887(8) . .
C5 N1 C1 119.2(2) . .
C5 N1 Ru2 129.8(2) . .
C1 N1 Ru2 109.94(18) . .
C5 N1 Ru1 119.4(2) . .
C1 N1 Ru1 71.99(15) . .
Ru2 N1 Ru1 83.83(9) . .
N1 C1 C2 117.8(3) . .
N1 C1 Ru3 111.26(18) . .
C2 C1 Ru3 129.9(2) . .
N1 C1 Ru1 70.39(15) . .
C2 C1 Ru1 121.4(2) . .
Ru3 C1 Ru1 83.60(10) . .
C3 C2 C1 122.1(3) . .
C2 C3 C4 119.7(3) . .
C5 C4 C3 119.2(3) . .
C4 C5 N1 121.9(3) . .
C7 C6 C10 108.5(3) . .
C7 C6 C11 126.1(3) . .
C10 C6 C11 124.9(3) . .
C7 C6 Ru1 69.60(18) . .
C10 C6 Ru1 71.73(18) . .
C11 C6 Ru1 130.5(2) . .
C6 C7 C8 107.9(3) . .
C6 C7 C12 125.2(3) . .
C8 C7 C12 126.8(3) . .
C6 C7 Ru1 72.41(18) . .
C8 C7 Ru1 70.46(18) . .
C12 C7 Ru1 125.6(2) . .
C9 C8 C7 107.6(3) . .
C9 C8 C13 126.1(3) . .
C7 C8 C13 125.8(4) . .
C9 C8 Ru1 72.29(18) . .
C7 C8 Ru1 70.51(18) . .
C13 C8 Ru1 129.1(3) . .
C10 C9 C8 108.2(3) . .
C10 C9 C14 125.1(3) . .
C8 C9 C14 126.6(4) . .
C10 C9 Ru1 71.77(18) . .
C8 C9 Ru1 69.32(18) . .
C14 C9 Ru1 128.1(2) . .
C9 C10 C6 107.8(3) . .
C9 C10 C15 126.2(3) . .
C6 C10 C15 125.7(3) . .
C9 C10 Ru1 70.49(18) . .
C6 C10 Ru1 70.32(17) . .
C15 C10 Ru1 129.4(2) . .
C20 C16 C17 107.0(3) . .
C20 C16 C21 127.4(3) . .
C17 C16 C21 125.4(3) . .
C20 C16 Ru2 70.03(17) . .
C17 C16 Ru2 71.01(16) . .
C21 C16 Ru2 127.6(2) . .
C18 C17 C16 109.1(3) . .
C18 C17 C22 124.2(3) . .
C16 C17 C22 126.4(3) . .
C18 C17 Ru2 71.09(17) . .
C16 C17 Ru2 71.17(17) . .
C22 C17 Ru2 128.8(2) . .
C17 C18 C19 108.2(3) . .
C17 C18 C23 124.9(3) . .
C19 C18 C23 126.7(3) . .
C17 C18 Ru2 71.36(17) . .
C19 C18 Ru2 69.91(17) . .
C23 C18 Ru2 127.3(2) . .
C18 C19 C20 107.2(3) . .
C18 C19 C24 125.2(3) . .
C20 C19 C24 127.1(3) . .
C18 C19 Ru2 72.02(17) . .
C20 C19 Ru2 70.95(17) . .
C24 C19 Ru2 128.5(2) . .
C16 C20 C19 108.5(3) . .
C16 C20 C25 126.3(4) . .
C19 C20 C25 124.9(4) . .
C16 C20 Ru2 71.96(17) . .
C19 C20 Ru2 70.36(17) . .
C25 C20 Ru2 127.7(2) . .
C30 C26 C27 107.7(3) . .
C30 C26 C31 125.7(4) . .
C27 C26 C31 125.7(4) . .
C30 C26 Ru3 70.36(18) . .
C27 C26 Ru3 72.34(18) . .
C31 C26 Ru3 131.3(2) . .
C28 C27 C26 108.1(3) . .
C28 C27 C32 126.6(4) . .
C26 C27 C32 125.1(4) . .
C28 C27 Ru3 71.77(19) . .
C26 C27 Ru3 70.06(17) . .
C32 C27 Ru3 128.5(3) . .
C27 C28 C29 107.9(3) . .
C27 C28 C33 126.0(4) . .
C29 C28 C33 125.8(4) . .
C27 C28 Ru3 71.32(18) . .
C29 C28 Ru3 69.37(19) . .
C33 C28 Ru3 129.4(3) . .
C30 C29 C28 108.5(3) . .
C30 C29 C34 125.8(5) . .
C28 C29 C34 125.4(4) . .
C30 C29 Ru3 70.99(19) . .
C28 C29 Ru3 73.2(2) . .
C34 C29 Ru3 127.2(2) . .
C29 C30 C26 107.8(3) . .
C29 C30 C35 125.9(4) . .
C26 C30 C35 125.9(4) . .
C29 C30 Ru3 71.27(19) . .
C26 C30 Ru3 71.68(19) . .
C35 C30 Ru3 127.8(3) . .
C36A O1 O1 0.0(5) 3_665 3_665
C36A O1 C36 106.4(6) 3_665 .
O1 O1 C36 106.4(6) 3_665 .
O1 C36 C37 98.4(7) . .

loop_
_geom_bond_atom_site_label_1
_geom_bond_atom_site_label_2
_geom_bond_distance
_geom_bond_site_symmetry_2
Ru1 C8 2.169(3) .
Ru1 C7 2.169(3) .
Ru1 N1 2.181(3) .
Ru1 C1 2.202(3) .
Ru1 C6 2.206(3) .
Ru1 C9 2.208(3) .
Ru1 C10 2.225(3) .
Ru1 Ru3 2.8354(3) .
Ru1 Ru2 2.8456(3) .
Ru2 N1 2.077(3) .
Ru2 C19 2.183(3) .
Ru2 C20 2.191(3) .
Ru2 C18 2.211(3) .
Ru2 C17 2.215(3) .
Ru2 C16 2.217(3) .
Ru2 Ru3 2.8654(3) .
Ru3 C1 2.048(3) .
Ru3 C30 2.198(3) .
Ru3 C29 2.202(3) .
Ru3 C26 2.215(3) .
Ru3 C27 2.246(3) .
Ru3 C28 2.252(3) .
N1 C5 1.405(4) .
N1 C1 1.413(4) .
C1 C2 1.426(4) .
C2 C3 1.359(5) .
C3 C4 1.423(5) .
C4 C5 1.373(5) .
C6 C7 1.425(5) .
C6 C10 1.441(5) .
C6 C11 1.497(5) .
C7 C8 1.449(5) .
C7 C12 1.510(5) .
C8 C9 1.440(5) .
C8 C13 1.488(5) .
C9 C10 1.434(5) .
C9 C14 1.500(5) .
C10 C15 1.494(5) .
C16 C20 1.435(5) .
C16 C17 1.436(4) .
C16 C21 1.501(5) .
C17 C18 1.424(4) .
C17 C22 1.505(4) .
C18 C19 1.433(5) .
C18 C23 1.510(5) .
C19 C20 1.449(5) .
C19 C24 1.506(5) .
C20 C25 1.496(5) .
C26 C30 1.436(5) .
C26 C27 1.438(5) .
C26 C31 1.498(5) .
C27 C28 1.424(5) .
C27 C32 1.498(6) .
C28 C29 1.431(6) .
C28 C33 1.498(6) .
C29 C30 1.423(6) .
C29 C34 1.509(5) .
C30 C35 1.499(6) .
O1 C36A 1.405(9) 3_665
O1 O1 1.405(9) 3_665
O1 C36 1.499(10) .
C36 C37 1.573(14) .

loop_
_geom_torsion_atom_site_label_1
_geom_torsion_atom_site_label_2
_geom_torsion_atom_site_label_3
_geom_torsion_atom_site_label_4
_geom_torsion
_geom_torsion_site_symmetry_1
C8 Ru1 Ru2 N1 166.19(16) .
C7 Ru1 Ru2 N1 -146.7(4) .
C1 Ru1 Ru2 N1 -37.10(12) .
C6 Ru1 Ru2 N1 41.5(2) .
C9 Ru1 Ru2 N1 123.91(14) .
C10 Ru1 Ru2 N1 80.96(15) .
Ru3 Ru1 Ru2 N1 -87.63(9) .
C8 Ru1 Ru2 C19 71.91(17) .
C7 Ru1 Ru2 C19 119.0(4) .
N1 Ru1 Ru2 C19 -94.28(14) .
C1 Ru1 Ru2 C19 -131.39(13) .
C6 Ru1 Ru2 C19 -52.8(2) .
C9 Ru1 Ru2 C19 29.63(16) .
C10 Ru1 Ru2 C19 -13.32(16) .
Ru3 Ru1 Ru2 C19 178.09(11) .
C8 Ru1 Ru2 C20 27.13(18) .
C7 Ru1 Ru2 C20 74.2(5) .
N1 Ru1 Ru2 C20 -139.06(15) .
C1 Ru1 Ru2 C20 -176.17(14) .
C6 Ru1 Ru2 C20 -97.5(2) .
C9 Ru1 Ru2 C20 -15.15(16) .
C10 Ru1 Ru2 C20 -58.10(16) .
Ru3 Ru1 Ru2 C20 133.31(12) .
C8 Ru1 Ru2 C18 112.83(19) .
C7 Ru1 Ru2 C18 159.9(5) .
N1 Ru1 Ru2 C18 -53.37(16) .
C1 Ru1 Ru2 C18 -90.47(15) .
C6 Ru1 Ru2 C18 -11.9(2) .
C9 Ru1 Ru2 C18 70.54(17) .
C10 Ru1 Ru2 C18 27.59(17) .
Ru3 Ru1 Ru2 C18 -141.00(13) .
C8 Ru1 Ru2 C17 -176.1(9) .
C7 Ru1 Ru2 C17 -129.1(10) .
N1 Ru1 Ru2 C17 17.7(9) .
C1 Ru1 Ru2 C17 -19.4(9) .
C6 Ru1 Ru2 C17 59.2(10) .
C9 Ru1 Ru2 C17 141.6(9) .
C10 Ru1 Ru2 C17 98.6(9) .
Ru3 Ru1 Ru2 C17 -70.0(9) .
C8 Ru1 Ru2 C16 -13.8(2) .
C7 Ru1 Ru2 C16 33.3(5) .
N1 Ru1 Ru2 C16 -179.99(18) .
C1 Ru1 Ru2 C16 142.91(17) .
C6 Ru1 Ru2 C16 -138.5(2) .
C9 Ru1 Ru2 C16 -56.08(19) .
C10 Ru1 Ru2 C16 -99.03(19) .
Ru3 Ru1 Ru2 C16 92.38(16) .
C8 Ru1 Ru2 Ru3 -106.17(13) .
C7 Ru1 Ru2 Ru3 -59.1(4) .
N1 Ru1 Ru2 Ru3 87.63(9) .
C1 Ru1 Ru2 Ru3 50.53(8) .
C6 Ru1 Ru2 Ru3 129.14(19) .
C9 Ru1 Ru2 Ru3 -148.46(11) .
C10 Ru1 Ru2 Ru3 168.59(11) .
C8 Ru1 Ru3 C1 -146.46(15) .
C7 Ru1 Ru3 C1 -103.26(14) .
N1 Ru1 Ru3 C1 36.33(12) .
C6 Ru1 Ru3 C1 -64.09(16) .
C9 Ru1 Ru3 C1 178.3(2) .
C10 Ru1 Ru3 C1 -31.7(5) .
Ru2 Ru1 Ru3 C1 87.46(10) .
C8 Ru1 Ru3 C30 -100.3(2) .
C7 Ru1 Ru3 C30 -57.1(2) .
N1 Ru1 Ru3 C30 82.49(19) .
C1 Ru1 Ru3 C30 46.2(2) .
C6 Ru1 Ru3 C30 -17.9(2) .
C9 Ru1 Ru3 C30 -135.5(3) .
C10 Ru1 Ru3 C30 14.4(5) .
Ru2 Ru1 Ru3 C30 133.62(18) .
C8 Ru1 Ru3 C29 94.3(14) .
C7 Ru1 Ru3 C29 137.5(14) .
N1 Ru1 Ru3 C29 -82.9(14) .
C1 Ru1 Ru3 C29 -119.2(14) .
C6 Ru1 Ru3 C29 176.7(14) .
C9 Ru1 Ru3 C29 59.1(15) .
C10 Ru1 Ru3 C29 -151.0(15) .
Ru2 Ru1 Ru3 C29 -31.8(14) .
C8 Ru1 Ru3 C26 -59.83(16) .
C7 Ru1 Ru3 C26 -16.63(15) .
N1 Ru1 Ru3 C26 122.97(13) .
C1 Ru1 Ru3 C26 86.63(15) .
C6 Ru1 Ru3 C26 22.55(17) .
C9 Ru1 Ru3 C26 -95.1(2) .
C10 Ru1 Ru3 C26 54.9(5) .
Ru2 Ru1 Ru3 C26 174.09(11) .
C8 Ru1 Ru3 C27 -16.19(15) .
C7 Ru1 Ru3 C27 27.02(15) .
N1 Ru1 Ru3 C27 166.61(13) .
C1 Ru1 Ru3 C27 130.28(15) .
C6 Ru1 Ru3 C27 66.19(17) .
C9 Ru1 Ru3 C27 -51.4(2) .
C10 Ru1 Ru3 C27 98.5(5) .
Ru2 Ru1 Ru3 C27 -142.27(11) .
C8 Ru1 Ru3 C28 23.57(18) .
C7 Ru1 Ru3 C28 66.78(18) .
N1 Ru1 Ru3 C28 -153.63(16) .
C1 Ru1 Ru3 C28 170.03(18) .
C6 Ru1 Ru3 C28 105.9(2) .
C9 Ru1 Ru3 C28 -11.7(2) .
C10 Ru1 Ru3 C28 138.3(5) .
Ru2 Ru1 Ru3 C28 -102.51(15) .
C8 Ru1 Ru3 Ru2 126.08(11) .
C7 Ru1 Ru3 Ru2 169.29(10) .
N1 Ru1 Ru3 Ru2 -51.12(7) .
C1 Ru1 Ru3 Ru2 -87.46(10) .
C6 Ru1 Ru3 Ru2 -151.54(13) .
C9 Ru1 Ru3 Ru2 90.85(19) .
C10 Ru1 Ru3 Ru2 -119.2(5) .
N1 Ru2 Ru3 C1 -0.80(11) .
C19 Ru2 Ru3 C1 -94(2) .
C20 Ru2 Ru3 C1 -158.92(16) .
C18 Ru2 Ru3 C1 81.64(16) .
C17 Ru2 Ru3 C1 119.48(12) .
C16 Ru2 Ru3 C1 162.28(13) .
Ru1 Ru2 Ru3 C1 -55.35(8) .
N1 Ru2 Ru3 C30 -88.50(18) .
C19 Ru2 Ru3 C30 178(100) .
C20 Ru2 Ru3 C30 113.4(2) .
C18 Ru2 Ru3 C30 -6.1(2) .
C17 Ru2 Ru3 C30 31.79(18) .
C16 Ru2 Ru3 C30 74.58(18) .
Ru1 Ru2 Ru3 C30 -143.05(16) .
N1 Ru2 Ru3 C29 -128.04(16) .
C19 Ru2 Ru3 C29 138(2) .
C20 Ru2 Ru3 C29 73.85(19) .
C18 Ru2 Ru3 C29 -45.6(2) .
C17 Ru2 Ru3 C29 -7.75(16) .
C16 Ru2 Ru3 C29 35.05(17) .
Ru1 Ru2 Ru3 C29 177.41(14) .
N1 Ru2 Ru3 C26 -45.8(10) .
C19 Ru2 Ru3 C26 -139(2) .
C20 Ru2 Ru3 C26 156.1(10) .
C18 Ru2 Ru3 C26 36.7(10) .
C17 Ru2 Ru3 C26 74.5(10) .
C16 Ru2 Ru3 C26 117.3(10) .
Ru1 Ru2 Ru3 C26 -100.3(10) .
N1 Ru2 Ru3 C27 152.41(19) .
C19 Ru2 Ru3 C27 59(2) .
C20 Ru2 Ru3 C27 -5.7(2) .
C18 Ru2 Ru3 C27 -125.1(2) .
C17 Ru2 Ru3 C27 -87.31(19) .
C16 Ru2 Ru3 C27 -44.5(2) .
Ru1 Ru2 Ru3 C27 97.86(17) .
N1 Ru2 Ru3 C28 -170.63(15) .
C19 Ru2 Ru3 C28 96(2) .
C20 Ru2 Ru3 C28 31.25(19) .
C18 Ru2 Ru3 C28 -88.19(19) .
C17 Ru2 Ru3 C28 -50.34(16) .
C16 Ru2 Ru3 C28 -7.55(16) .
Ru1 Ru2 Ru3 C28 134.82(13) .
N1 Ru2 Ru3 Ru1 54.55(8) .
C19 Ru2 Ru3 Ru1 -39(2) .
C20 Ru2 Ru3 Ru1 -103.57(14) .
C18 Ru2 Ru3 Ru1 136.99(14) .
C17 Ru2 Ru3 Ru1 174.84(9) .
C16 Ru2 Ru3 Ru1 -142.37(9) .
C19 Ru2 N1 C5 -13.5(3) .
C20 Ru2 N1 C5 -35.8(4) .
C18 Ru2 N1 C5 25.4(3) .
C17 Ru2 N1 C5 58.3(3) .
C16 Ru2 N1 C5 56.4(5) .
Ru1 Ru2 N1 C5 -123.5(3) .
Ru3 Ru2 N1 C5 169.3(3) .
C19 Ru2 N1 C1 178.29(19) .
C20 Ru2 N1 C1 156.0(2) .
C18 Ru2 N1 C1 -142.80(19) .
C17 Ru2 N1 C1 -109.9(2) .
C16 Ru2 N1 C1 -111.7(4) .
Ru1 Ru2 N1 C1 68.29(17) .
Ru3 Ru2 N1 C1 1.16(16) .
C19 Ru2 N1 Ru1 110.01(11) .
C20 Ru2 N1 Ru1 87.7(2) .
C18 Ru2 N1 Ru1 148.92(10) .
C17 Ru2 N1 Ru1 -178.20(9) .
C16 Ru2 N1 Ru1 180.0(4) .
Ru3 Ru2 N1 Ru1 -67.13(6) .
C8 Ru1 N1 C5 35.8(8) .
C7 Ru1 N1 C5 -57.6(3) .
C1 Ru1 N1 C5 -113.9(3) .
C6 Ru1 N1 C5 -28.6(3) .
C9 Ru1 N1 C5 44.7(3) .
C10 Ru1 N1 C5 11.4(3) .
Ru3 Ru1 N1 C5 -158.1(2) .
Ru2 Ru1 N1 C5 132.7(3) .
C8 Ru1 N1 C1 149.8(6) .
C7 Ru1 N1 C1 56.3(2) .
C6 Ru1 N1 C1 85.32(17) .
C9 Ru1 N1 C1 158.66(17) .
C10 Ru1 N1 C1 125.34(16) .
Ru3 Ru1 N1 C1 -44.18(13) .
Ru2 Ru1 N1 C1 -113.32(17) .
C8 Ru1 N1 Ru2 -96.9(6) .
C7 Ru1 N1 Ru2 169.62(15) .
C1 Ru1 N1 Ru2 113.32(17) .
C6 Ru1 N1 Ru2 -161.37(10) .
C9 Ru1 N1 Ru2 -88.02(15) .
C10 Ru1 N1 Ru2 -121.34(11) .
Ru3 Ru1 N1 Ru2 69.14(6) .
C5 N1 C1 C2 -1.7(4) .
Ru2 N1 C1 C2 167.9(2) .
Ru1 N1 C1 C2 -115.9(3) .
C5 N1 C1 Ru3 -171.2(2) .
Ru2 N1 C1 Ru3 -1.6(2) .
Ru1 N1 C1 Ru3 74.59(14) .
C5 N1 C1 Ru1 114.2(3) .
Ru2 N1 C1 Ru1 -76.22(13) .
C30 Ru3 C1 N1 138.1(2) .
C29 Ru3 C1 N1 108.8(2) .
C26 Ru3 C1 N1 177.4(2) .
C27 Ru3 C1 N1 -157.4(2) .
C28 Ru3 C1 N1 141.2(5) .
Ru1 Ru3 C1 N1 -66.04(18) .
Ru2 Ru3 C1 N1 1.18(17) .
C30 Ru3 C1 C2 -29.8(3) .
C29 Ru3 C1 C2 -59.1(3) .
C26 Ru3 C1 C2 9.5(3) .
C27 Ru3 C1 C2 34.7(4) .
C28 Ru3 C1 C2 -26.7(7) .
Ru1 Ru3 C1 C2 126.1(3) .
Ru2 Ru3 C1 C2 -166.7(3) .
C30 Ru3 C1 Ru1 -155.84(11) .
C29 Ru3 C1 Ru1 174.87(13) .
C26 Ru3 C1 Ru1 -116.58(12) .
C27 Ru3 C1 Ru1 -91.37(18) .
C28 Ru3 C1 Ru1 -152.8(5) .
Ru2 Ru3 C1 Ru1 67.23(6) .
C8 Ru1 C1 N1 -169.7(2) .
C7 Ru1 C1 N1 -146.14(16) .
C6 Ru1 C1 N1 -107.25(17) .
C9 Ru1 C1 N1 -62.1(4) .
C10 Ru1 C1 N1 -71.59(19) .
Ru3 Ru1 C1 N1 115.30(17) .
Ru2 Ru1 C1 N1 45.83(13) .
C8 Ru1 C1 C2 -58.5(4) .
C7 Ru1 C1 C2 -34.9(3) .
N1 Ru1 C1 C2 111.3(3) .
C6 Ru1 C1 C2 4.0(3) .
C9 Ru1 C1 C2 49.2(5) .
C10 Ru1 C1 C2 39.7(3) .
Ru3 Ru1 C1 C2 -133.4(3) .
Ru2 Ru1 C1 C2 157.1(3) .
C8 Ru1 C1 Ru3 74.9(2) .
C7 Ru1 C1 Ru3 98.56(12) .
N1 Ru1 C1 Ru3 -115.30(17) .
C6 Ru1 C1 Ru3 137.45(11) .
C9 Ru1 C1 Ru3 -177.4(3) .
C10 Ru1 C1 Ru3 173.11(11) .
Ru2 Ru1 C1 Ru3 -69.48(6) .
N1 C1 C2 C3 -2.0(5) .
Ru3 C1 C2 C3 165.3(3) .
Ru1 C1 C2 C3 -84.9(4) .
C1 C2 C3 C4 3.2(5) .
C2 C3 C4 C5 -0.7(5) .
C3 C4 C5 N1 -3.1(5) .
C1 N1 C5 C4 4.3(5) .
Ru2 N1 C5 C4 -163.0(3) .
Ru1 N1 C5 C4 89.0(4) .
C8 Ru1 C6 C7 38.55(19) .
N1 Ru1 C6 C7 -151.46(18) .
C1 Ru1 C6 C7 -112.55(19) .
C9 Ru1 C6 C7 81.5(2) .
C10 Ru1 C6 C7 118.6(3) .
Ru3 Ru1 C6 C7 -70.7(2) .
Ru2 Ru1 C6 C7 177.33(16) .
C8 Ru1 C6 C10 -80.1(2) .
C7 Ru1 C6 C10 -118.6(3) .
N1 Ru1 C6 C10 89.9(2) .
C1 Ru1 C6 C10 128.8(2) .
C9 Ru1 C6 C10 -37.1(2) .
Ru3 Ru1 C6 C10 170.62(15) .
Ru2 Ru1 C6 C10 58.7(3) .
C8 Ru1 C6 C11 159.2(4) .
C7 Ru1 C6 C11 120.7(4) .
N1 Ru1 C6 C11 -30.8(4) .
C1 Ru1 C6 C11 8.1(4) .
C9 Ru1 C6 C11 -157.8(4) .
C10 Ru1 C6 C11 -120.7(4) .
Ru3 Ru1 C6 C11 49.9(4) .
Ru2 Ru1 C6 C11 -62.0(4) .
C10 C6 C7 C8 -0.4(4) .
C11 C6 C7 C8 172.2(3) .
Ru1 C6 C7 C8 -61.9(2) .
C10 C6 C7 C12 -177.0(3) .
C11 C6 C7 C12 -4.3(5) .
Ru1 C6 C7 C12 121.5(3) .
C10 C6 C7 Ru1 61.5(2) .
C11 C6 C7 Ru1 -125.9(3) .
C8 Ru1 C7 C6 -117.1(3) .
N1 Ru1 C7 C6 47.0(3) .
C1 Ru1 C7 C6 81.1(2) .
C9 Ru1 C7 C6 -79.1(2) .
C10 Ru1 C7 C6 -36.95(19) .
Ru3 Ru1 C7 C6 131.64(17) .
Ru2 Ru1 C7 C6 -174.0(3) .
N1 Ru1 C7 C8 164.05(19) .
C1 Ru1 C7 C8 -161.83(18) .
C6 Ru1 C7 C8 117.1(3) .
C9 Ru1 C7 C8 38.0(2) .
C10 Ru1 C7 C8 80.1(2) .
Ru3 Ru1 C7 C8 -111.31(18) .
Ru2 Ru1 C7 C8 -57.0(5) .
C8 Ru1 C7 C12 121.8(4) .
N1 Ru1 C7 C12 -74.1(4) .
C1 Ru1 C7 C12 -40.0(4) .
C6 Ru1 C7 C12 -121.1(4) .
C9 Ru1 C7 C12 159.8(4) .
C10 Ru1 C7 C12 -158.1(4) .
Ru3 Ru1 C7 C12 10.5(4) .
Ru2 Ru1 C7 C12 64.9(6) .
C6 C7 C8 C9 -0.1(4) .
C12 C7 C8 C9 176.4(3) .
Ru1 C7 C8 C9 -63.2(2) .
C6 C7 C8 C13 -172.2(3) .
C12 C7 C8 C13 4.3(6) .
Ru1 C7 C8 C13 124.7(4) .
C6 C7 C8 Ru1 63.2(2) .
C12 C7 C8 Ru1 -120.3(3) .
C7 Ru1 C8 C9 116.7(3) .
N1 Ru1 C8 C9 10.7(8) .
C1 Ru1 C8 C9 151.9(2) .
C6 Ru1 C8 C9 79.2(2) .
C10 Ru1 C8 C9 36.81(19) .
Ru3 Ru1 C8 C9 -154.12(16) .
Ru2 Ru1 C8 C9 -76.7(2) .
N1 Ru1 C8 C7 -106.0(6) .
C1 Ru1 C8 C7 35.2(3) .
C6 Ru1 C8 C7 -37.52(19) .
C9 Ru1 C8 C7 -116.7(3) .
C10 Ru1 C8 C7 -79.9(2) .
Ru3 Ru1 C8 C7 89.16(19) .
Ru2 Ru1 C8 C7 166.61(15) .
C7 Ru1 C8 C13 -120.8(4) .
N1 Ru1 C8 C13 133.1(6) .
C1 Ru1 C8 C13 -85.7(4) .
C6 Ru1 C8 C13 -158.3(4) .
C9 Ru1 C8 C13 122.5(4) .
C10 Ru1 C8 C13 159.3(4) .
Ru3 Ru1 C8 C13 -31.7(4) .
Ru2 Ru1 C8 C13 45.8(4) .
C7 C8 C9 C10 0.5(4) .
C13 C8 C9 C10 172.6(3) .
Ru1 C8 C9 C10 -61.6(2) .
C7 C8 C9 C14 -175.2(3) .
C13 C8 C9 C14 -3.1(6) .
Ru1 C8 C9 C14 122.8(3) .
C7 C8 C9 Ru1 62.0(2) .
C13 C8 C9 Ru1 -125.9(4) .
C8 Ru1 C9 C10 118.4(3) .
C7 Ru1 C9 C10 79.8(2) .
N1 Ru1 C9 C10 -59.1(2) .
C1 Ru1 C9 C10 -12.8(5) .
C6 Ru1 C9 C10 37.33(19) .
Ru3 Ru1 C9 C10 171.18(15) .
Ru2 Ru1 C9 C10 -112.96(17) .
C7 Ru1 C9 C8 -38.6(2) .
N1 Ru1 C9 C8 -177.53(18) .
C1 Ru1 C9 C8 -131.2(4) .
C6 Ru1 C9 C8 -81.1(2) .
C10 Ru1 C9 C8 -118.4(3) .
Ru3 Ru1 C9 C8 52.8(3) .
Ru2 Ru1 C9 C8 128.62(18) .
C8 Ru1 C9 C14 -120.9(5) .
C7 Ru1 C9 C14 -159.5(4) .
N1 Ru1 C9 C14 61.6(4) .
C1 Ru1 C9 C14 107.9(5) .
C6 Ru1 C9 C14 158.0(4) .
C10 Ru1 C9 C14 120.7(4) .
Ru3 Ru1 C9 C14 -68.1(4) .
Ru2 Ru1 C9 C14 7.7(4) .
C8 C9 C10 C6 -0.7(4) .
C14 C9 C10 C6 175.0(3) .
Ru1 C9 C10 C6 -60.7(2) .
C8 C9 C10 C15 -174.8(3) .
C14 C9 C10 C15 0.9(5) .
Ru1 C9 C10 C15 125.2(3) .
C8 C9 C10 Ru1 60.0(2) .
C14 C9 C10 Ru1 -124.3(3) .
C7 C6 C10 C9 0.7(4) .
C11 C6 C10 C9 -172.0(3) .
Ru1 C6 C10 C9 60.8(2) .
C7 C6 C10 C15 174.8(3) .
C11 C6 C10 C15 2.1(5) .
Ru1 C6 C10 C15 -125.0(3) .
C7 C6 C10 Ru1 -60.2(2) .
C11 C6 C10 Ru1 127.1(3) .
C8 Ru1 C10 C9 -37.44(19) .
C7 Ru1 C10 C9 -81.1(2) .
N1 Ru1 C10 C9 137.98(19) .
C1 Ru1 C10 C9 175.26(18) .
C6 Ru1 C10 C9 -118.1(3) .
Ru3 Ru1 C10 C9 -157.4(4) .
Ru2 Ru1 C10 C9 89.44(19) .
C8 Ru1 C10 C6 80.6(2) .
C7 Ru1 C10 C6 37.0(2) .
N1 Ru1 C10 C6 -103.9(2) .
C1 Ru1 C10 C6 -66.7(2) .
C9 Ru1 C10 C6 118.1(3) .
Ru3 Ru1 C10 C6 -39.3(6) .
Ru2 Ru1 C10 C6 -152.47(17) .
C8 Ru1 C10 C15 -158.8(4) .
C7 Ru1 C10 C15 157.5(4) .
N1 Ru1 C10 C15 16.6(4) .
C1 Ru1 C10 C15 53.9(4) .
C6 Ru1 C10 C15 120.6(4) .
C9 Ru1 C10 C15 -121.4(4) .
Ru3 Ru1 C10 C15 81.2(6) .
Ru2 Ru1 C10 C15 -31.9(4) .
N1 Ru2 C16 C20 -114.6(4) .
C19 Ru2 C16 C20 -37.7(2) .
C18 Ru2 C16 C20 -80.3(2) .
C17 Ru2 C16 C20 -117.0(3) .
Ru1 Ru2 C16 C20 65.4(3) .
Ru3 Ru2 C16 C20 139.37(17) .
N1 Ru2 C16 C17 2.4(5) .
C19 Ru2 C16 C17 79.23(19) .
C20 Ru2 C16 C17 117.0(3) .
C18 Ru2 C16 C17 36.65(17) .
Ru1 Ru2 C16 C17 -177.62(13) .
Ru3 Ru2 C16 C17 -103.67(16) .
N1 Ru2 C16 C21 123.0(4) .
C19 Ru2 C16 C21 -160.2(4) .
C20 Ru2 C16 C21 -122.4(4) .
C18 Ru2 C16 C21 157.2(4) .
C17 Ru2 C16 C21 120.6(4) .
Ru1 Ru2 C16 C21 -57.0(4) .
Ru3 Ru2 C16 C21 16.9(4) .
C20 C16 C17 C18 -0.2(3) .
C21 C16 C17 C18 175.5(3) .
Ru2 C16 C17 C18 -61.3(2) .
C20 C16 C17 C22 -174.0(3) .
C21 C16 C17 C22 1.7(5) .
Ru2 C16 C17 C22 124.9(3) .
C20 C16 C17 Ru2 61.1(2) .
C21 C16 C17 Ru2 -123.2(3) .
N1 Ru2 C17 C18 -60.4(2) .
C19 Ru2 C17 C18 37.33(19) .
C20 Ru2 C17 C18 80.8(2) .
C16 Ru2 C17 C18 118.8(3) .
Ru1 Ru2 C17 C18 -76.9(10) .
Ru3 Ru2 C17 C18 -144.34(15) .
N1 Ru2 C17 C16 -179.16(17) .
C19 Ru2 C17 C16 -81.5(2) .
C20 Ru2 C17 C16 -37.95(19) .
C18 Ru2 C17 C16 -118.8(3) .
Ru1 Ru2 C17 C16 164.3(8) .
Ru3 Ru2 C17 C16 96.87(17) .
N1 Ru2 C17 C22 58.8(3) .
C19 Ru2 C17 C22 156.5(3) .
C20 Ru2 C17 C22 -160.0(3) .
C18 Ru2 C17 C22 119.1(4) .
C16 Ru2 C17 C22 -122.1(4) .
Ru1 Ru2 C17 C22 42.2(11) .
Ru3 Ru2 C17 C22 -25.2(3) .
C16 C17 C18 C19 0.9(3) .
C22 C17 C18 C19 174.8(3) .
Ru2 C17 C18 C19 -60.5(2) .
C16 C17 C18 C23 -175.7(3) .
C22 C17 C18 C23 -1.7(5) .
Ru2 C17 C18 C23 123.0(3) .
C16 C17 C18 Ru2 61.4(2) .
C22 C17 C18 Ru2 -124.7(3) .
N1 Ru2 C18 C17 133.70(17) .
C19 Ru2 C18 C17 -118.3(3) .
C20 Ru2 C18 C17 -79.6(2) .
C16 Ru2 C18 C17 -36.91(17) .
Ru1 Ru2 C18 C17 172.51(13) .
Ru3 Ru2 C18 C17 62.0(2) .
N1 Ru2 C18 C19 -107.97(19) .
C20 Ru2 C18 C19 38.8(2) .
C17 Ru2 C18 C19 118.3(3) .
C16 Ru2 C18 C19 81.4(2) .
Ru1 Ru2 C18 C19 -69.2(2) .
Ru3 Ru2 C18 C19 -179.69(15) .
N1 Ru2 C18 C23 13.5(3) .
C19 Ru2 C18 C23 121.5(4) .
C20 Ru2 C18 C23 160.3(3) .
C17 Ru2 C18 C23 -120.2(4) .
C16 Ru2 C18 C23 -157.1(3) .
Ru1 Ru2 C18 C23 52.3(4) .
Ru3 Ru2 C18 C23 -58.2(4) .
C17 C18 C19 C20 -1.2(3) .
C23 C18 C19 C20 175.3(3) .
Ru2 C18 C19 C20 -62.6(2) .
C17 C18 C19 C24 -173.7(3) .
C23 C18 C19 C24 2.8(5) .
Ru2 C18 C19 C24 124.9(3) .
C17 C18 C19 Ru2 61.4(2) .
C23 C18 C19 Ru2 -122.1(3) .
N1 Ru2 C19 C18 83.72(19) .
C20 Ru2 C19 C18 -116.2(3) .
C17 Ru2 C19 C18 -36.82(18) .
C16 Ru2 C19 C18 -79.1(2) .
Ru1 Ru2 C19 C18 138.18(16) .
Ru3 Ru2 C19 C18 176(17) .
N1 Ru2 C19 C20 -160.10(17) .
C18 Ru2 C19 C20 116.2(3) .
C17 Ru2 C19 C20 79.36(19) .
C16 Ru2 C19 C20 37.07(18) .
Ru1 Ru2 C19 C20 -105.63(17) .
Ru3 Ru2 C19 C20 -68(2) .
N1 Ru2 C19 C24 -37.3(4) .
C20 Ru2 C19 C24 122.8(4) .
C18 Ru2 C19 C24 -121.0(4) .
C17 Ru2 C19 C24 -157.9(4) .
C16 Ru2 C19 C24 159.8(4) .
Ru1 Ru2 C19 C24 17.1(4) .
Ru3 Ru2 C19 C24 55(2) .
C17 C16 C20 C19 -0.6(3) .
C21 C16 C20 C19 -176.2(3) .
Ru2 C16 C20 C19 61.2(2) .
C17 C16 C20 C25 174.3(3) .
C21 C16 C20 C25 -1.3(5) .
Ru2 C16 C20 C25 -123.9(3) .
C17 C16 C20 Ru2 -61.8(2) .
C21 C16 C20 Ru2 122.6(3) .
C18 C19 C20 C16 1.1(3) .
C24 C19 C20 C16 173.4(3) .
Ru2 C19 C20 C16 -62.2(2) .
C18 C19 C20 C25 -173.9(3) .
C24 C19 C20 C25 -1.6(5) .
Ru2 C19 C20 C25 122.8(3) .
C18 C19 C20 Ru2 63.3(2) .
C24 C19 C20 Ru2 -124.4(3) .
N1 Ru2 C20 C16 152.7(2) .
C19 Ru2 C20 C16 118.1(3) .
C18 Ru2 C20 C16 80.0(2) .
C17 Ru2 C20 C16 37.77(18) .
Ru1 Ru2 C20 C16 -144.36(16) .
Ru3 Ru2 C20 C16 -65.8(2) .
N1 Ru2 C20 C19 34.6(3) .
C18 Ru2 C20 C19 -38.14(18) .
C17 Ru2 C20 C19 -80.34(19) .
C16 Ru2 C20 C19 -118.1(3) .
Ru1 Ru2 C20 C19 97.53(18) .
Ru3 Ru2 C20 C19 176.12(14) .
N1 Ru2 C20 C25 -85.0(4) .
C19 Ru2 C20 C25 -119.5(5) .
C18 Ru2 C20 C25 -157.6(4) .
C17 Ru2 C20 C25 160.2(4) .
C16 Ru2 C20 C25 122.4(5) .
Ru1 Ru2 C20 C25 -22.0(4) .
Ru3 Ru2 C20 C25 56.6(4) .
C1 Ru3 C26 C30 -90.9(2) .
C29 Ru3 C26 C30 37.7(2) .
C27 Ru3 C26 C30 116.9(3) .
C28 Ru3 C26 C30 80.1(2) .
Ru1 Ru3 C26 C30 -144.42(19) .
Ru2 Ru3 C26 C30 -47.1(11) .
C1 Ru3 C26 C27 152.27(19) .
C30 Ru3 C26 C27 -116.9(3) .
C29 Ru3 C26 C27 -79.1(2) .
C28 Ru3 C26 C27 -36.8(2) .
Ru1 Ru3 C26 C27 98.71(19) .
Ru2 Ru3 C26 C27 -164.0(9) .
C1 Ru3 C26 C31 29.9(4) .
C30 Ru3 C26 C31 120.8(5) .
C29 Ru3 C26 C31 158.5(5) .
C27 Ru3 C26 C31 -122.3(5) .
C28 Ru3 C26 C31 -159.1(5) .
Ru1 Ru3 C26 C31 -23.6(4) .
Ru2 Ru3 C26 C31 73.7(12) .
C30 C26 C27 C28 0.2(4) .
C31 C26 C27 C28 -169.4(3) .
Ru3 C26 C27 C28 62.1(2) .
C30 C26 C27 C32 174.5(3) .
C31 C26 C27 C32 4.9(6) .
Ru3 C26 C27 C32 -123.7(4) .
C30 C26 C27 Ru3 -61.9(2) .
C31 C26 C27 Ru3 128.6(3) .
C1 Ru3 C27 C28 -159.8(2) .
C30 Ru3 C27 C28 -79.8(3) .
C29 Ru3 C27 C28 -37.1(2) .
C26 Ru3 C27 C28 -117.8(3) .
Ru1 Ru3 C27 C28 138.2(2) .
Ru2 Ru3 C27 C28 59.5(3) .
C1 Ru3 C27 C26 -41.9(3) .
C30 Ru3 C27 C26 38.0(2) .
C29 Ru3 C27 C26 80.7(2) .
C28 Ru3 C27 C26 117.8(3) .
Ru1 Ru3 C27 C26 -103.94(19) .
Ru2 Ru3 C27 C26 177.37(15) .
C1 Ru3 C27 C32 77.5(4) .
C30 Ru3 C27 C32 157.5(4) .
C29 Ru3 C27 C32 -159.8(4) .
C26 Ru3 C27 C32 119.5(4) .
C28 Ru3 C27 C32 -122.7(5) .
Ru1 Ru3 C27 C32 15.5(4) .
Ru2 Ru3 C27 C32 -63.2(4) .
C26 C27 C28 C29 -1.0(4) .
C32 C27 C28 C29 -175.1(3) .
Ru3 C27 C28 C29 60.0(2) .
C26 C27 C28 C33 173.4(4) .
C32 C27 C28 C33 -0.7(6) .
Ru3 C27 C28 C33 -125.6(4) .
C26 C27 C28 Ru3 -61.0(2) .
C32 C27 C28 Ru3 124.9(4) .
C1 Ru3 C28 C27 77.1(6) .
C30 Ru3 C28 C27 80.5(2) .
C29 Ru3 C28 C27 118.3(3) .
C26 Ru3 C28 C27 37.5(2) .
Ru1 Ru3 C28 C27 -68.5(3) .
Ru2 Ru3 C28 C27 -147.28(19) .
C1 Ru3 C28 C29 -41.2(6) .
C30 Ru3 C28 C29 -37.9(2) .
C26 Ru3 C28 C29 -80.8(2) .
C27 Ru3 C28 C29 -118.3(3) .
Ru1 Ru3 C28 C29 173.16(16) .
Ru2 Ru3 C28 C29 94.4(2) .
C1 Ru3 C28 C33 -161.2(5) .
C30 Ru3 C28 C33 -157.9(5) .
C29 Ru3 C28 C33 -120.0(5) .
C26 Ru3 C28 C33 159.1(5) .
C27 Ru3 C28 C33 121.7(6) .
Ru1 Ru3 C28 C33 53.1(5) .
Ru2 Ru3 C28 C33 -25.6(5) .
C27 C28 C29 C30 1.4(4) .
C33 C28 C29 C30 -173.0(4) .
Ru3 C28 C29 C30 62.6(2) .
C27 C28 C29 C34 174.8(3) .
C33 C28 C29 C34 0.3(6) .
Ru3 C28 C29 C34 -124.0(3) .
C27 C28 C29 Ru3 -61.2(2) .
C33 C28 C29 Ru3 124.3(4) .
C1 Ru3 C29 C30 51.0(3) .
C26 Ru3 C29 C30 -38.0(2) .
C27 Ru3 C29 C30 -80.4(2) .
C28 Ru3 C29 C30 -117.0(3) .
Ru1 Ru3 C29 C30 166.9(13) .
Ru2 Ru3 C29 C30 136.31(18) .
C1 Ru3 C29 C28 167.98(19) .
C30 Ru3 C29 C28 117.0(3) .
C26 Ru3 C29 C28 79.1(2) .
C27 Ru3 C29 C28 36.6(2) .
Ru1 Ru3 C29 C28 -76.1(14) .
Ru2 Ru3 C29 C28 -106.67(19) .
C1 Ru3 C29 C34 -70.0(5) .
C30 Ru3 C29 C34 -121.0(6) .
C26 Ru3 C29 C34 -158.9(5) .
C27 Ru3 C29 C34 158.6(5) .
C28 Ru3 C29 C34 122.0(6) .
Ru1 Ru3 C29 C34 45.9(17) .
Ru2 Ru3 C29 C34 15.3(5) .
C28 C29 C30 C26 -1.3(4) .
C34 C29 C30 C26 -174.6(3) .
Ru3 C29 C30 C26 62.7(2) .
C28 C29 C30 C35 172.3(3) .
C34 C29 C30 C35 -1.0(6) .
Ru3 C29 C30 C35 -123.7(4) .
C28 C29 C30 Ru3 -64.0(2) .
C34 C29 C30 Ru3 122.6(3) .
C27 C26 C30 C29 0.7(4) .
C31 C26 C30 C29 170.2(3) .
Ru3 C26 C30 C29 -62.5(2) .
C27 C26 C30 C35 -172.9(3) .
C31 C26 C30 C35 -3.4(6) .
Ru3 C26 C30 C35 123.9(4) .
C27 C26 C30 Ru3 63.1(2) .
C31 C26 C30 Ru3 -127.3(3) .
C1 Ru3 C30 C29 -143.2(2) .
C26 Ru3 C30 C29 116.9(3) .
C27 Ru3 C30 C29 79.3(2) .
C28 Ru3 C30 C29 37.6(2) .
Ru1 Ru3 C30 C29 -178.19(17) .
Ru2 Ru3 C30 C29 -68.7(3) .
C1 Ru3 C30 C26 99.8(2) .
C29 Ru3 C30 C26 -116.9(3) .
C27 Ru3 C30 C26 -37.7(2) .
C28 Ru3 C30 C26 -79.4(2) .
Ru1 Ru3 C30 C26 64.9(3) .
Ru2 Ru3 C30 C26 174.31(15) .
C1 Ru3 C30 C35 -21.8(4) .
C29 Ru3 C30 C35 121.4(5) .
C26 Ru3 C30 C35 -121.7(5) .
C27 Ru3 C30 C35 -159.3(5) .
C28 Ru3 C30 C35 159.0(5) .
Ru1 Ru3 C30 C35 -56.8(5) .
Ru2 Ru3 C30 C35 52.7(5) .
C36A O1 C36 C37 -179.7(5) 3_665
O1 O1 C36 C37 -179.7(5) 3_665
